data_4103543
loop_
_publ_author_name
'Michael E. Slaney'
'D. Jason Anderson'
'Michael J. Ferguson'
'Robert McDonald'
'Martin Cowie'

_publ_section_title
;
 The Bridged Binding Mode as a New, Versatile Template for the Selective
 Activation of Carbon-Fluorine Bonds in Fluoroolefins: Activation of
 Trifluoroethylene
;
_journal_name_full 'Journal of the American Chemical Society'
_journal_page_first 16544
_journal_page_last 16558
_journal_paper_doi 10.1021/ja106723u
_journal_volume 132
_journal_year 2010
_chemical_formula_moiety 'C55 H46 F3 Ir2 O6 P4 S, C F3 O3 S, 2(C H2 Cl2)'
_chemical_formula_sum 'C58 H50 Cl4 F6 Ir2 O9 P4 S2'
_chemical_formula_weight 1719.18
_chemical_name_systematic
; 
 ? 
;
_space_group_IT_number 61
_symmetry_cell_setting orthorhombic
_symmetry_space_group_name_Hall '-P 2ac 2ab'
_symmetry_space_group_name_H-M 'P b c a'
_atom_sites_solution_hydrogens geom
_atom_sites_solution_primary direct
_atom_sites_solution_secondary difmap
_audit_creation_method SHELXL-97
_cell_angle_alpha 90.00
_cell_angle_beta 90.00
_cell_angle_gamma 90.00
_cell_formula_units_Z 16
_cell_length_a 20.9533(10)
_cell_length_b 23.2733(11)
_cell_length_c 54.433(3)
_cell_measurement_reflns_used 9974
_cell_measurement_temperature 173(2)
_cell_measurement_theta_max 23.84
_cell_measurement_theta_min 2.16
_cell_volume 26544(2)
_computing_cell_refinement 'Bruker SAINT'
_computing_data_collection 'Bruker APEX2'
_computing_data_reduction 'Bruker SAINT'
_computing_molecular_graphics 'Bruker SHELXTL'
_computing_publication_material 'Bruker SHELXTL'
_computing_structure_refinement 'SHELXL-97 (Sheldrick, 2008)'
_computing_structure_solution 'SHELXS-97 (Sheldrick, 2008)'
_diffrn_ambient_temperature 173(2)
_diffrn_measured_fraction_theta_full 0.998
_diffrn_measured_fraction_theta_max 0.998
_diffrn_measurement_device_type 'Bruker APEX-II CCD'
_diffrn_measurement_method '\w scans'
_diffrn_radiation_monochromator graphite
_diffrn_radiation_source 'fine-focus sealed tube'
_diffrn_radiation_type MoK\a
_diffrn_radiation_wavelength 0.71073
_diffrn_reflns_av_R_equivalents 0.0995
_diffrn_reflns_av_sigmaI/netI 0.0529
_diffrn_reflns_limit_h_max 26
_diffrn_reflns_limit_h_min -26
_diffrn_reflns_limit_k_max 29
_diffrn_reflns_limit_k_min -29
_diffrn_reflns_limit_l_max 68
_diffrn_reflns_limit_l_min -68
_diffrn_reflns_number 207019
_diffrn_reflns_theta_full 26.44
_diffrn_reflns_theta_max 26.44
_diffrn_reflns_theta_min 1.23
_exptl_absorpt_coefficient_mu 4.395
_exptl_absorpt_correction_T_max 0.5988
_exptl_absorpt_correction_T_min 0.4858
_exptl_absorpt_correction_type numerical
_exptl_absorpt_process_details 'SADABS (Sheldrick, 2008)'
_exptl_crystal_colour yellow
_exptl_crystal_density_diffrn 1.721
_exptl_crystal_density_method 'not measured'
_exptl_crystal_description fragment
_exptl_crystal_F_000 13408
_exptl_crystal_size_max 0.19
_exptl_crystal_size_mid 0.19
_exptl_crystal_size_min 0.13
_platon_squeeze_details
;
Attempts to refine peaks of residual electron density as 
disordered or partial-occupancy solvent dichloromethane or diethylether
carbon, chlorine or oxygen atoms were unsuccessful.  The data were corrected 
for disordered electron density through use of the SQUEEZE procedure (Sluis, 
P. van der; Spek, A. L. Acta Crystallogr. 1990, A46, 194-201) as implemented 
in PLATON (Spek, A. L. Acta Crystallogr. 1990, A46, C34; Spek, A. L. J. 
Appl. Cryst. 2003, 36, 7-13.  PLATON - a multipurpose crystallographic 
tool.  Utrecht University, Utrecht, The Netherlands).  A total 
solvent-accessible void volume of 4905 cubic Angstroms with a total electron
count of 982 (consistent with 24 molecules of solvent dichloromethane, or 1.5 
molecules per formula unit of the diiridium complex) was found in the unit 
cell.
;
_refine_diff_density_max 2.857
_refine_diff_density_min -1.794
_refine_diff_density_rms 0.143
_refine_ls_extinction_method none
_refine_ls_goodness_of_fit_ref 1.088
_refine_ls_hydrogen_treatment constr
_refine_ls_matrix_type full
_refine_ls_number_parameters 1450
_refine_ls_number_reflns 27266
_refine_ls_number_restraints 0
_refine_ls_restrained_S_all 1.088
_refine_ls_R_factor_all 0.0893
_refine_ls_R_factor_gt 0.0580
_refine_ls_shift/su_max 0.003
_refine_ls_shift/su_mean 0.000
_refine_ls_structure_factor_coef Fsqd
_refine_ls_weighting_details 'calc w=1/[\s^2^(Fo^2^)+(0.0277P)^2^+215.5532P] where P=(Fo^2^+2Fc^2^)/3'
_refine_ls_weighting_scheme calc
_refine_ls_wR_factor_gt 0.1075
_refine_ls_wR_factor_ref 0.1165
_reflns_number_gt 19998
_reflns_number_total 27266
_reflns_threshold_expression I>2\s(I)
_cod_data_source_file ja106723u_si_001_3.cif
_cod_data_source_block 13
_cod_database_code 4103543

loop_
_symmetry_equiv_pos_as_xyz
'x, y, z'
'-x+1/2, -y, z+1/2'
'-x, y+1/2, -z+1/2'
'x+1/2, -y+1/2, -z'
'-x, -y, -z'
'x-1/2, y, -z-1/2'
'x, -y-1/2, z-1/2'
'-x-1/2, y-1/2, z'

loop_
_atom_site_label
_atom_site_type_symbol
_atom_site_fract_x
_atom_site_fract_y
_atom_site_fract_z
_atom_site_U_iso_or_equiv
_atom_site_adp_type
_atom_site_occupancy
_atom_site_symmetry_multiplicity
_atom_site_calc_flag
_atom_site_refinement_flags
Ir1A Ir 0.847725(15) 0.200714(13) 0.068833(6) 0.02800(7) Uani 1 1 d .
Ir2A Ir 0.821843(15) 0.089518(12) 0.051582(5) 0.02784(7) Uani 1 1 d .
S1A S 0.68986(11) 0.21917(11) 0.07043(4) 0.0458(6) Uani 1 1 d .
P1A P 0.84577(11) 0.16931(9) 0.11008(4) 0.0313(5) Uani 1 1 d .
P2A P 0.81802(11) 0.05114(8) 0.09157(4) 0.0310(5) Uani 1 1 d .
P3A P 0.85266(10) 0.23766(8) 0.02871(4) 0.0308(5) Uani 1 1 d .
P4A P 0.81678(11) 0.12228(9) 0.01061(4) 0.0315(5) Uani 1 1 d .
F4A F 0.5771(3) 0.2621(3) 0.07635(15) 0.098(3) Uani 1 1 d .
F5A F 0.6445(4) 0.3224(3) 0.06252(15) 0.097(2) Uani 1 1 d .
F6A F 0.6472(3) 0.2987(3) 0.10016(13) 0.094(2) Uani 1 1 d .
O1A O 0.9307(3) 0.3001(3) 0.08418(13) 0.0558(18) Uani 1 1 d .
O2A O 0.6769(3) 0.0715(2) 0.05110(12) 0.0525(17) Uani 1 1 d .
O3A O 0.8691(3) -0.0257(3) 0.03281(11) 0.0490(16) Uani 1 1 d .
O4A O 0.7526(3) 0.2466(3) 0.07212(10) 0.0422(14) Uani 1 1 d .
O5A O 0.6771(3) 0.1769(3) 0.08919(12) 0.0596(18) Uani 1 1 d .
O6A O 0.6726(3) 0.2039(3) 0.04579(11) 0.0544(17) Uani 1 1 d .
C1A C 0.8967(4) 0.2636(3) 0.07845(15) 0.036(2) Uani 1 1 d .
C2A C 0.7304(4) 0.0801(3) 0.05097(15) 0.0342(18) Uani 1 1 d .
C3A C 0.8524(4) 0.0176(4) 0.03983(14) 0.0341(18) Uani 1 1 d .
C4A C 0.9070(4) 0.1346(3) 0.05986(14) 0.0333(19) Uani 1 1 d .
H4AA H 0.9315 0.1187 0.0738 0.040 Uiso 1 1 calc R
H4AB H 0.9348 0.1421 0.0455 0.040 Uiso 1 1 calc R
C5A C 0.6380(6) 0.2785(6) 0.0788(2) 0.072(3) Uani 1 1 d .
C6A C 0.7970(4) 0.1060(3) 0.11391(13) 0.0282(17) Uani 1 1 d .
H6A H 0.7515 0.1164 0.1119 0.034 Uiso 1 1 calc R
H6B H 0.8029 0.0905 0.1307 0.034 Uiso 1 1 calc R
C7A C 0.8000(4) 0.1980(3) 0.00842(14) 0.0309(18) Uani 1 1 d .
H7A H 0.7550 0.2054 0.0130 0.037 Uiso 1 1 calc R
H7B H 0.8063 0.2111 -0.0087 0.037 Uiso 1 1 calc R
C11A C 0.8110(4) 0.2184(4) 0.13236(15) 0.038(2) Uani 1 1 d .
C12A C 0.8018(6) 0.1992(4) 0.1558(2) 0.072(3) Uani 1 1 d .
H12A H 0.8131 0.1610 0.1602 0.086 Uiso 1 1 calc R
C13A C 0.7755(7) 0.2363(5) 0.1736(2) 0.081(4) Uani 1 1 d .
H13A H 0.7705 0.2239 0.1902 0.097 Uiso 1 1 calc R
C14A C 0.7569(7) 0.2915(5) 0.1667(2) 0.079(4) Uani 1 1 d .
H14A H 0.7373 0.3161 0.1784 0.094 Uiso 1 1 calc R
C15A C 0.7664(6) 0.3103(4) 0.14368(18) 0.064(3) Uani 1 1 d .
H15A H 0.7542 0.3482 0.1392 0.077 Uiso 1 1 calc R
C16A C 0.7949(5) 0.2731(4) 0.12610(17) 0.051(3) Uani 1 1 d .
H16A H 0.8027 0.2866 0.1099 0.061 Uiso 1 1 calc R
C21A C 0.9229(4) 0.1522(4) 0.12390(16) 0.042(2) Uani 1 1 d .
C22A C 0.9275(6) 0.1136(4) 0.14310(19) 0.061(3) Uani 1 1 d .
H22A H 0.8904 0.0942 0.1487 0.073 Uiso 1 1 calc R
C23A C 0.9864(7) 0.1026(5) 0.1544(2) 0.078(4) Uani 1 1 d .
H23A H 0.9895 0.0761 0.1676 0.094 Uiso 1 1 calc R
C24A C 1.0390(6) 0.1305(6) 0.1460(2) 0.077(4) Uani 1 1 d .
H24A H 1.0790 0.1238 0.1537 0.093 Uiso 1 1 calc R
C25A C 1.0358(6) 0.1678(5) 0.1269(2) 0.066(3) Uani 1 1 d .
H25A H 1.0733 0.1863 0.1210 0.079 Uiso 1 1 calc R
C26A C 0.9773(5) 0.1785(4) 0.11602(19) 0.051(3) Uani 1 1 d .
H26A H 0.9751 0.2048 0.1027 0.061 Uiso 1 1 calc R
C31A C 0.8876(5) 0.0133(3) 0.10262(15) 0.039(2) Uani 1 1 d .
C32A C 0.8835(6) -0.0157(4) 0.12497(18) 0.065(3) Uani 1 1 d .
H32A H 0.8440 -0.0164 0.1336 0.078 Uiso 1 1 calc R
C33A C 0.9365(7) -0.0437(5) 0.1350(2) 0.081(4) Uani 1 1 d .
H33A H 0.9331 -0.0628 0.1504 0.097 Uiso 1 1 calc R
C34A C 0.9925(6) -0.0436(5) 0.1228(2) 0.073(4) Uani 1 1 d .
H34A H 1.0285 -0.0623 0.1297 0.087 Uiso 1 1 calc R
C35A C 0.9979(5) -0.0163(4) 0.10023(19) 0.055(3) Uani 1 1 d .
H35A H 1.0375 -0.0165 0.0917 0.066 Uiso 1 1 calc R
C36A C 0.9456(5) 0.0111(4) 0.09028(16) 0.042(2) Uani 1 1 d .
H36A H 0.9494 0.0289 0.0746 0.051 Uiso 1 1 calc R
C41A C 0.7558(5) -0.0021(4) 0.09494(15) 0.039(2) Uani 1 1 d .
C42A C 0.6987(6) 0.0086(5) 0.1072(2) 0.079(4) Uani 1 1 d .
H42A H 0.6917 0.0454 0.1143 0.094 Uiso 1 1 calc R
C43A C 0.6534(7) -0.0321(5) 0.1094(3) 0.104(5) Uani 1 1 d .
H43A H 0.6157 -0.0235 0.1183 0.125 Uiso 1 1 calc R
C44A C 0.6595(6) -0.0844(5) 0.0993(2) 0.080(4) Uani 1 1 d .
H44A H 0.6264 -0.1122 0.1006 0.096 Uiso 1 1 calc R
C45A C 0.7156(6) -0.0965(4) 0.0870(2) 0.070(3) Uani 1 1 d .
H45A H 0.7212 -0.1333 0.0797 0.084 Uiso 1 1 calc R
C46A C 0.7636(5) -0.0561(4) 0.08498(17) 0.054(3) Uani 1 1 d .
H46A H 0.8022 -0.0656 0.0767 0.065 Uiso 1 1 calc R
C51A C 0.8266(5) 0.3116(4) 0.02586(16) 0.043(2) Uani 1 1 d .
C52A C 0.7636(5) 0.3246(4) 0.02054(17) 0.054(3) Uani 1 1 d .
H52A H 0.7335 0.2945 0.0183 0.065 Uiso 1 1 calc R
C53A C 0.7438(7) 0.3820(5) 0.0185(2) 0.081(4) Uani 1 1 d .
H53A H 0.7008 0.3908 0.0145 0.097 Uiso 1 1 calc R
C54A C 0.7870(7) 0.4248(5) 0.0222(2) 0.077(4) Uani 1 1 d .
H54A H 0.7738 0.4637 0.0207 0.092 Uiso 1 1 calc R
C55A C 0.8482(7) 0.4129(4) 0.0279(2) 0.075(4) Uani 1 1 d .
H55A H 0.8775 0.4433 0.0307 0.090 Uiso 1 1 calc R
C56A C 0.8685(5) 0.3557(4) 0.02969(19) 0.057(3) Uani 1 1 d .
H56A H 0.9117 0.3475 0.0336 0.068 Uiso 1 1 calc R
C61A C 0.9310(4) 0.2403(3) 0.01440(15) 0.0336(19) Uani 1 1 d .
C62A C 0.9866(4) 0.2389(4) 0.02797(16) 0.040(2) Uani 1 1 d .
H62A H 0.9842 0.2343 0.0453 0.049 Uiso 1 1 calc R
C63A C 1.0458(5) 0.2440(4) 0.01689(18) 0.052(2) Uani 1 1 d .
H63A H 1.0836 0.2426 0.0265 0.062 Uiso 1 1 calc R
C64A C 1.0496(5) 0.2511(5) -0.0085(2) 0.062(3) Uani 1 1 d .
H64A H 1.0900 0.2534 -0.0164 0.074 Uiso 1 1 calc R
C65A C 0.9940(5) 0.2549(5) -0.02228(18) 0.059(3) Uani 1 1 d .
H65A H 0.9961 0.2618 -0.0395 0.070 Uiso 1 1 calc R
C66A C 0.9356(5) 0.2485(4) -0.01092(16) 0.047(2) Uani 1 1 d .
H66A H 0.8978 0.2497 -0.0205 0.056 Uiso 1 1 calc R
C71A C 0.8855(5) 0.1088(3) -0.00930(15) 0.040(2) Uani 1 1 d .
C72A C 0.9425(4) 0.0884(4) -0.00030(17) 0.045(2) Uani 1 1 d .
H72A H 0.9463 0.0797 0.0167 0.053 Uiso 1 1 calc R
C73A C 0.9944(5) 0.0803(4) -0.01576(18) 0.052(2) Uani 1 1 d .
H73A H 1.0341 0.0675 -0.0093 0.063 Uiso 1 1 calc R
C74A C 0.9880(5) 0.0910(5) -0.04022(19) 0.061(3) Uani 1 1 d .
H74A H 1.0234 0.0850 -0.0508 0.074 Uiso 1 1 calc R
C75A C 0.9293(5) 0.1109(4) -0.05020(17) 0.055(3) Uani 1 1 d .
H75A H 0.9251 0.1177 -0.0673 0.066 Uiso 1 1 calc R
C76A C 0.8785(5) 0.1200(4) -0.03444(16) 0.050(2) Uani 1 1 d .
H76A H 0.8391 0.1339 -0.0406 0.060 Uiso 1 1 calc R
C81A C 0.7516(5) 0.0889(4) -0.00596(16) 0.048(2) Uani 1 1 d .
C82A C 0.7632(5) 0.0376(5) -0.01850(18) 0.060(3) Uani 1 1 d .
H82A H 0.8050 0.0220 -0.0188 0.072 Uiso 1 1 calc R
C83A C 0.7143(8) 0.0095(6) -0.0305(2) 0.087(4) Uani 1 1 d .
H83A H 0.7219 -0.0263 -0.0384 0.105 Uiso 1 1 calc R
C84A C 0.6556(8) 0.0333(7) -0.0311(3) 0.094(5) Uani 1 1 d .
H84A H 0.6229 0.0150 -0.0403 0.113 Uiso 1 1 calc R
C85A C 0.6415(6) 0.0835(7) -0.0186(3) 0.093(5) Uani 1 1 d .
H85A H 0.5995 0.0988 -0.0187 0.112 Uiso 1 1 calc R
C86A C 0.6912(5) 0.1113(5) -0.0059(2) 0.072(3) Uani 1 1 d .
H86A H 0.6827 0.1458 0.0028 0.086 Uiso 1 1 calc R
Ir1B Ir 0.358339(17) 0.076957(13) 0.174048(6) 0.03454(8) Uani 1 1 d .
Ir2B Ir 0.323828(18) 0.186206(13) 0.190738(6) 0.03590(9) Uani 1 1 d .
S1B S 0.20396(12) 0.04370(10) 0.18088(4) 0.0460(6) Uani 1 1 d .
P1B P 0.33244(12) 0.09902(9) 0.13280(4) 0.0368(5) Uani 1 1 d .
P2B P 0.30663(12) 0.21775(9) 0.15018(4) 0.0352(5) Uani 1 1 d .
P3B P 0.37835(12) 0.04452(9) 0.21423(4) 0.0394(6) Uani 1 1 d .
P4B P 0.33478(13) 0.15813(9) 0.23212(4) 0.0407(6) Uani 1 1 d .
F4B F 0.0917(3) -0.0049(3) 0.17874(14) 0.083(2) Uani 1 1 d .
F5B F 0.1660(3) -0.0602(3) 0.19028(13) 0.082(2) Uani 1 1 d .
F6B F 0.1590(3) -0.0379(3) 0.15247(12) 0.079(2) Uani 1 1 d .
O1B O 0.4517(4) -0.0102(3) 0.15496(13) 0.0614(19) Uani 1 1 d .
O2B O 0.1777(4) 0.1892(3) 0.19900(12) 0.0599(18) Uani 1 1 d .
O3B O 0.3541(4) 0.3095(3) 0.20640(13) 0.0632(19) Uani 1 1 d .
O4B O 0.2674(3) 0.0194(3) 0.17498(11) 0.0456(15) Uani 1 1 d .
O5B O 0.1820(3) 0.0874(3) 0.16407(11) 0.0523(17) Uani 1 1 d .
O6B O 0.1947(3) 0.0580(3) 0.20684(12) 0.0555(18) Uani 1 1 d .
C1B C 0.4132(5) 0.0209(4) 0.16267(18) 0.050(3) Uani 1 1 d .
C2B C 0.2319(4) 0.1861(4) 0.19603(16) 0.037(2) Uani 1 1 d .
C3B C 0.3412(5) 0.2634(4) 0.19964(18) 0.052(3) Uani 1 1 d .
C4B C 0.4107(5) 0.1501(3) 0.17996(16) 0.042(2) Uani 1 1 d .
H4BA H 0.4294 0.1672 0.1649 0.050 Uiso 1 1 calc R
H4BB H 0.4427 0.1469 0.1933 0.050 Uiso 1 1 calc R
C5B C 0.1526(5) -0.0178(4) 0.1746(2) 0.057(3) Uani 1 1 d .
C6B C 0.2783(4) 0.1601(3) 0.13070(15) 0.0355(19) Uani 1 1 d .
H6C H 0.2760 0.1736 0.1135 0.043 Uiso 1 1 calc R
H6D H 0.2350 0.1484 0.1359 0.043 Uiso 1 1 calc R
C7B C 0.3274(5) 0.0811(3) 0.23605(15) 0.044(2) Uani 1 1 d .
H7C H 0.3398 0.0704 0.2530 0.053 Uiso 1 1 calc R
H7D H 0.2825 0.0694 0.2335 0.053 Uiso 1 1 calc R
C11B C 0.2892(5) 0.0417(4) 0.11704(16) 0.045(2) Uani 1 1 d .
C12B C 0.2275(5) 0.0471(5) 0.10874(19) 0.061(3) Uani 1 1 d .
H12B H 0.2049 0.0818 0.1115 0.073 Uiso 1 1 calc R
C13B C 0.1978(6) 0.0020(5) 0.0963(2) 0.075(4) Uani 1 1 d .
H13B H 0.1550 0.0062 0.0908 0.090 Uiso 1 1 calc R
C14B C 0.2295(7) -0.0474(5) 0.0920(2) 0.076(4) Uani 1 1 d .
H14B H 0.2084 -0.0782 0.0840 0.091 Uiso 1 1 calc R
C15B C 0.2927(8) -0.0539(5) 0.0992(2) 0.091(5) Uani 1 1 d .
H15B H 0.3153 -0.0884 0.0959 0.110 Uiso 1 1 calc R
C16B C 0.3219(6) -0.0084(4) 0.1114(2) 0.074(4) Uani 1 1 d .
H16B H 0.3654 -0.0117 0.1160 0.088 Uiso 1 1 calc R
C21B C 0.3976(5) 0.1126(4) 0.11108(16) 0.044(2) Uani 1 1 d .
C22B C 0.3817(5) 0.1213(4) 0.08632(16) 0.050(2) Uani 1 1 d .
H22B H 0.3385 0.1193 0.0811 0.060 Uiso 1 1 calc R
C23B C 0.4296(6) 0.1329(5) 0.0696(2) 0.070(3) Uani 1 1 d .
H23B H 0.4191 0.1395 0.0529 0.085 Uiso 1 1 calc R
C24B C 0.4919(7) 0.1347(5) 0.0769(2) 0.079(4) Uani 1 1 d .
H24B H 0.5246 0.1414 0.0652 0.095 Uiso 1 1 calc R
C25B C 0.5075(6) 0.1270(5) 0.1013(2) 0.068(3) Uani 1 1 d .
H25B H 0.5508 0.1294 0.1063 0.082 Uiso 1 1 calc R
C26B C 0.4606(5) 0.1157(4) 0.11866(18) 0.049(2) Uani 1 1 d .
H26B H 0.4715 0.1103 0.1354 0.058 Uiso 1 1 calc R
C31B C 0.3730(5) 0.2513(4) 0.13413(16) 0.043(2) Uani 1 1 d .
C32B C 0.3704(5) 0.2558(4) 0.10844(17) 0.057(3) Uani 1 1 d .
H32B H 0.3355 0.2397 0.0997 0.069 Uiso 1 1 calc R
C33B C 0.4182(6) 0.2833(5) 0.0960(2) 0.070(3) Uani 1 1 d .
H33B H 0.4173 0.2855 0.0786 0.083 Uiso 1 1 calc R
C34B C 0.4667(6) 0.3075(5) 0.1087(2) 0.074(4) Uani 1 1 d .
H34B H 0.4992 0.3267 0.0997 0.089 Uiso 1 1 calc R
C35B C 0.4719(5) 0.3058(4) 0.1339(2) 0.063(3) Uani 1 1 d .
H35B H 0.5063 0.3237 0.1423 0.076 Uiso 1 1 calc R
C36B C 0.4232(5) 0.2758(4) 0.14658(19) 0.052(3) Uani 1 1 d .
H36B H 0.4253 0.2726 0.1640 0.062 Uiso 1 1 calc R
C41B C 0.2435(5) 0.2711(4) 0.14900(15) 0.040(2) Uani 1 1 d .
C42B C 0.2574(5) 0.3289(3) 0.15274(17) 0.049(2) Uani 1 1 d .
H42B H 0.3005 0.3408 0.1547 0.059 Uiso 1 1 calc R
C43B C 0.2093(6) 0.3688(4) 0.1537(2) 0.071(3) Uani 1 1 d .
H43B H 0.2194 0.4080 0.1567 0.085 Uiso 1 1 calc R
C44B C 0.1492(6) 0.3538(4) 0.1504(2) 0.068(3) Uani 1 1 d .
H44B H 0.1169 0.3825 0.1502 0.082 Uiso 1 1 calc R
C45B C 0.1330(5) 0.2976(5) 0.1472(2) 0.065(3) Uani 1 1 d .
H45B H 0.0894 0.2872 0.1455 0.078 Uiso 1 1 calc R
C46B C 0.1800(5) 0.2552(4) 0.14647(18) 0.052(2) Uani 1 1 d .
H46B H 0.1688 0.2160 0.1443 0.062 Uiso 1 1 calc R
C51B C 0.3602(5) -0.0307(4) 0.21829(17) 0.043(2) Uani 1 1 d .
C52B C 0.3003(5) -0.0518(4) 0.22466(18) 0.052(3) Uani 1 1 d .
H52B H 0.2669 -0.0257 0.2285 0.063 Uiso 1 1 calc R
C53B C 0.2888(6) -0.1103(4) 0.2255(2) 0.067(3) Uani 1 1 d .
H53B H 0.2483 -0.1239 0.2307 0.080 Uiso 1 1 calc R
C54B C 0.3359(6) -0.1493(4) 0.2189(2) 0.069(3) Uani 1 1 d .
H54B H 0.3272 -0.1894 0.2188 0.083 Uiso 1 1 calc R
C55B C 0.3950(6) -0.1291(4) 0.2125(2) 0.072(3) Uani 1 1 d .
H55B H 0.4280 -0.1555 0.2085 0.087 Uiso 1 1 calc R
C56B C 0.4072(6) -0.0708(4) 0.2118(2) 0.062(3) Uani 1 1 d .
H56B H 0.4481 -0.0577 0.2069 0.074 Uiso 1 1 calc R
C61B C 0.4591(5) 0.0490(3) 0.22639(18) 0.049(3) Uani 1 1 d .
C62B C 0.5119(5) 0.0548(4) 0.2111(2) 0.054(3) Uani 1 1 d .
H62B H 0.5056 0.0594 0.1939 0.064 Uiso 1 1 calc R
C63B C 0.5738(6) 0.0539(5) 0.2203(3) 0.072(3) Uani 1 1 d .
H63B H 0.6092 0.0578 0.2095 0.087 Uiso 1 1 calc R
C64B C 0.5832(6) 0.0474(5) 0.2451(3) 0.080(4) Uani 1 1 d .
H64B H 0.6253 0.0459 0.2515 0.096 Uiso 1 1 calc R
C65B C 0.5315(7) 0.0430(5) 0.2607(3) 0.082(4) Uani 1 1 d .
H65B H 0.5384 0.0396 0.2778 0.098 Uiso 1 1 calc R
C66B C 0.4690(6) 0.0436(4) 0.2516(2) 0.070(3) Uani 1 1 d .
H66B H 0.4338 0.0403 0.2625 0.084 Uiso 1 1 calc R
C71B C 0.4054(5) 0.1809(4) 0.24889(19) 0.054(3) Uani 1 1 d .
C72B C 0.4544(5) 0.2117(4) 0.2377(2) 0.062(3) Uani 1 1 d .
H72B H 0.4536 0.2204 0.2206 0.074 Uiso 1 1 calc R
C73B C 0.5058(7) 0.2294(6) 0.2531(3) 0.097(5) Uani 1 1 d .
H73B H 0.5398 0.2511 0.2463 0.117 Uiso 1 1 calc R
C74B C 0.5071(8) 0.2158(6) 0.2773(3) 0.106(6) Uani 1 1 d .
H74B H 0.5426 0.2268 0.2870 0.127 Uiso 1 1 calc R
C75B C 0.4584(9) 0.1867(6) 0.2876(3) 0.109(6) Uani 1 1 d .
H75B H 0.4598 0.1786 0.3047 0.131 Uiso 1 1 calc R
C76B C 0.4072(7) 0.1685(4) 0.2742(2) 0.081(4) Uani 1 1 d .
H76B H 0.3734 0.1479 0.2818 0.097 Uiso 1 1 calc R
C81B C 0.2711(5) 0.1901(4) 0.25062(15) 0.042(2) Uani 1 1 d .
C82B C 0.2755(6) 0.2476(4) 0.25656(18) 0.060(3) Uani 1 1 d .
H82B H 0.3128 0.2686 0.2524 0.073 Uiso 1 1 calc R
C83B C 0.2252(7) 0.2748(5) 0.26862(19) 0.069(3) Uani 1 1 d .
H83B H 0.2284 0.3145 0.2725 0.083 Uiso 1 1 calc R
C84B C 0.1724(6) 0.2458(6) 0.2748(2) 0.077(4) Uani 1 1 d .
H84B H 0.1391 0.2646 0.2835 0.092 Uiso 1 1 calc R
C85B C 0.1666(6) 0.1899(5) 0.2688(2) 0.074(3) Uani 1 1 d .
H85B H 0.1285 0.1697 0.2727 0.089 Uiso 1 1 calc R
C86B C 0.2160(5) 0.1617(5) 0.25674(18) 0.059(3) Uani 1 1 d .
H86B H 0.2115 0.1222 0.2527 0.071 Uiso 1 1 calc R
S2 S 0.74029(13) 0.27109(11) -0.05411(4) 0.0489(6) Uani 1 1 d .
F21 F 0.6930(6) 0.1695(3) -0.05812(15) 0.143(4) Uani 1 1 d .
F22 F 0.7252(5) 0.2031(3) -0.09178(12) 0.110(3) Uani 1 1 d .
F23 F 0.6384(4) 0.2345(4) -0.07588(15) 0.113(3) Uani 1 1 d .
O21 O 0.7413(3) 0.3181(3) -0.07116(11) 0.0562(18) Uani 1 1 d .
O22 O 0.7032(3) 0.2797(3) -0.03260(11) 0.0529(17) Uani 1 1 d .
O23 O 0.8013(4) 0.2444(4) -0.05002(12) 0.074(2) Uani 1 1 d .
C20 C 0.6975(8) 0.2172(5) -0.0707(2) 0.076(4) Uani 1 1 d .
S3 S 0.2933(2) 0.03379(13) 0.30718(5) 0.0752(10) Uani 1 1 d .
F31 F 0.2628(7) -0.0662(5) 0.2890(2) 0.194(6) Uani 1 1 d .
F32 F 0.2011(7) -0.0349(6) 0.3168(2) 0.193(6) Uani 1 1 d .
F33 F 0.2988(10) -0.0683(4) 0.3245(3) 0.236(9) Uani 1 1 d .
O31 O 0.2903(5) 0.0519(4) 0.33154(13) 0.093(3) Uani 1 1 d .
O32 O 0.3539(5) 0.0259(4) 0.2971(2) 0.121(4) Uani 1 1 d .
O33 O 0.2496(8) 0.0578(7) 0.2896(2) 0.208(8) Uani 1 1 d .
C30 C 0.2599(12) -0.0375(8) 0.3081(4) 0.129(7) Uani 1 1 d .
Cl1S Cl 0.08318(18) 0.12843(18) 0.07357(8) 0.1107(14) Uani 1 1 d .
Cl2S Cl 0.0915(2) 0.04260(15) 0.03658(8) 0.1067(13) Uani 1 1 d .
C1S C 0.1256(8) 0.1061(5) 0.0477(3) 0.103(5) Uani 1 1 d .
H1SA H 0.1709 0.0994 0.0520 0.124 Uiso 1 1 calc R
H1SB H 0.1240 0.1362 0.0348 0.124 Uiso 1 1 calc R

loop_
_atom_site_aniso_label
_atom_site_aniso_U_11
_atom_site_aniso_U_22
_atom_site_aniso_U_33
_atom_site_aniso_U_23
_atom_site_aniso_U_13
_atom_site_aniso_U_12
Ir1A 0.03286(17) 0.02596(15) 0.02520(15) 0.00036(12) 0.00094(13) 0.00194(13)
Ir2A 0.03397(17) 0.02655(15) 0.02301(15) 0.00000(12) -0.00107(13) 0.00055(13)
S1A 0.0377(13) 0.0567(14) 0.0430(13) -0.0063(11) -0.0030(11) 0.0111(11)
P1A 0.0399(13) 0.0294(11) 0.0247(10) -0.0025(8) -0.0008(9) -0.0020(9)
P2A 0.0410(13) 0.0272(10) 0.0249(11) -0.0015(8) -0.0004(9) -0.0007(9)
P3A 0.0351(12) 0.0261(10) 0.0312(11) 0.0032(8) 0.0000(9) 0.0055(9)
P4A 0.0376(13) 0.0316(11) 0.0251(11) 0.0009(8) -0.0020(9) -0.0006(9)
F4A 0.044(4) 0.120(6) 0.130(7) -0.044(5) -0.001(4) 0.018(4)
F5A 0.100(6) 0.087(5) 0.106(6) -0.015(5) -0.016(5) 0.053(5)
F6A 0.074(5) 0.138(7) 0.070(5) -0.043(5) -0.003(4) 0.044(5)
O1A 0.063(5) 0.042(4) 0.063(5) -0.007(3) -0.004(4) -0.015(3)
O2A 0.057(5) 0.035(3) 0.066(4) 0.006(3) -0.007(4) -0.008(3)
O3A 0.068(5) 0.039(4) 0.040(4) -0.008(3) 0.007(3) -0.001(3)
O4A 0.035(3) 0.049(4) 0.042(3) -0.001(3) -0.005(3) 0.006(3)
O5A 0.062(5) 0.065(4) 0.052(4) 0.016(3) 0.013(4) -0.002(4)
O6A 0.058(4) 0.066(4) 0.039(4) -0.017(3) -0.012(3) 0.009(4)
C1A 0.040(5) 0.029(4) 0.040(5) 0.003(4) 0.005(4) 0.008(4)
C2A 0.033(5) 0.035(4) 0.035(5) 0.001(4) 0.000(4) -0.003(4)
C3A 0.034(5) 0.040(5) 0.028(4) -0.001(4) 0.002(4) 0.000(4)
C4A 0.032(5) 0.042(5) 0.027(4) 0.001(4) -0.001(3) 0.010(4)
C5A 0.055(8) 0.088(9) 0.072(8) -0.024(7) -0.012(6) 0.032(7)
C6A 0.036(5) 0.026(4) 0.022(4) -0.001(3) 0.004(3) 0.000(3)
C7A 0.040(5) 0.023(4) 0.030(4) 0.009(3) 0.000(4) 0.003(3)
C11A 0.050(6) 0.036(5) 0.028(4) -0.007(4) 0.010(4) -0.009(4)
C12A 0.118(10) 0.038(6) 0.058(7) -0.012(5) 0.027(7) 0.005(6)
C13A 0.136(12) 0.066(8) 0.041(6) -0.005(5) 0.024(7) 0.015(8)
C14A 0.130(12) 0.051(7) 0.055(7) -0.023(6) 0.021(7) 0.011(7)
C15A 0.102(9) 0.046(6) 0.044(6) -0.011(5) 0.000(6) 0.031(6)
C16A 0.069(7) 0.046(6) 0.038(5) 0.003(4) 0.007(5) 0.015(5)
C21A 0.049(6) 0.036(5) 0.039(5) 0.001(4) -0.014(4) -0.003(4)
C22A 0.071(8) 0.059(7) 0.052(6) 0.010(5) -0.018(6) 0.009(6)
C23A 0.099(11) 0.067(8) 0.069(8) 0.010(6) -0.033(8) 0.015(7)
C24A 0.063(8) 0.083(9) 0.087(9) -0.007(8) -0.036(7) 0.009(7)
C25A 0.063(8) 0.057(7) 0.078(8) -0.011(6) -0.012(6) 0.003(6)
C26A 0.051(6) 0.041(5) 0.061(6) -0.017(5) -0.025(5) 0.007(5)
C31A 0.056(6) 0.033(4) 0.028(5) 0.000(4) -0.010(4) 0.008(4)
C32A 0.088(9) 0.065(7) 0.042(6) 0.010(5) 0.001(6) 0.031(6)
C33A 0.127(12) 0.066(8) 0.049(7) 0.016(6) -0.007(8) 0.032(8)
C34A 0.087(10) 0.064(7) 0.067(8) -0.002(6) -0.029(7) 0.027(7)
C35A 0.060(7) 0.040(5) 0.064(7) -0.002(5) -0.019(5) 0.015(5)
C36A 0.059(6) 0.036(5) 0.032(5) -0.004(4) -0.008(4) 0.005(4)
C41A 0.056(6) 0.033(5) 0.030(5) -0.003(4) 0.006(4) -0.002(4)
C42A 0.071(8) 0.046(6) 0.119(11) -0.017(7) 0.038(8) -0.014(6)
C43A 0.093(10) 0.064(8) 0.155(14) -0.043(9) 0.057(10) -0.044(7)
C44A 0.080(9) 0.084(9) 0.076(8) -0.024(7) 0.002(7) -0.043(7)
C45A 0.113(10) 0.024(5) 0.074(8) 0.001(5) 0.025(7) -0.012(6)
C46A 0.083(8) 0.039(5) 0.040(5) 0.000(4) 0.015(5) -0.008(5)
C51A 0.054(6) 0.033(5) 0.041(5) 0.008(4) 0.006(4) 0.014(4)
C52A 0.065(7) 0.049(6) 0.048(6) -0.016(5) -0.013(5) 0.021(5)
C53A 0.114(11) 0.068(8) 0.061(7) -0.020(6) -0.025(7) 0.057(8)
C54A 0.124(12) 0.038(6) 0.069(8) 0.012(6) -0.002(8) 0.030(7)
C55A 0.123(11) 0.022(5) 0.079(8) -0.003(5) -0.008(8) -0.008(6)
C56A 0.073(8) 0.032(5) 0.065(7) 0.012(5) 0.004(6) -0.001(5)
C61A 0.031(5) 0.026(4) 0.043(5) 0.008(4) 0.005(4) 0.001(3)
C62A 0.042(5) 0.041(5) 0.038(5) 0.004(4) 0.004(4) 0.000(4)
C63A 0.039(6) 0.059(6) 0.057(6) 0.010(5) 0.001(5) -0.010(5)
C64A 0.044(6) 0.073(7) 0.067(7) 0.018(6) 0.024(6) -0.001(5)
C65A 0.055(7) 0.082(8) 0.038(6) 0.021(5) 0.018(5) 0.005(6)
C66A 0.047(6) 0.052(6) 0.041(5) 0.010(4) 0.002(4) -0.004(5)
C71A 0.060(6) 0.033(5) 0.026(4) 0.003(3) 0.000(4) 0.000(4)
C72A 0.050(6) 0.045(5) 0.039(5) -0.010(4) 0.010(4) 0.006(5)
C73A 0.061(7) 0.047(6) 0.048(6) -0.001(5) 0.005(5) 0.014(5)
C74A 0.069(8) 0.066(7) 0.050(6) -0.013(5) 0.025(6) 0.004(6)
C75A 0.078(8) 0.057(6) 0.030(5) 0.004(4) 0.009(5) 0.012(6)
C76A 0.063(7) 0.049(6) 0.037(5) 0.010(4) 0.007(5) 0.017(5)
C81A 0.061(7) 0.046(6) 0.036(5) 0.011(4) -0.016(5) -0.020(5)
C82A 0.065(7) 0.063(7) 0.053(6) 0.000(5) -0.008(5) -0.027(6)
C83A 0.120(13) 0.085(10) 0.058(8) 0.007(7) -0.009(8) -0.046(9)
C84A 0.113(13) 0.096(11) 0.074(9) 0.007(8) -0.032(9) -0.061(10)
C85A 0.060(8) 0.130(13) 0.090(10) 0.026(9) -0.036(7) -0.023(9)
C86A 0.046(7) 0.089(9) 0.080(8) 0.016(7) -0.029(6) -0.011(6)
Ir1B 0.0480(2) 0.02383(15) 0.03180(17) 0.00287(13) -0.00001(15) -0.00087(14)
Ir2B 0.0545(2) 0.02437(16) 0.02879(17) 0.00402(13) 0.00216(16) -0.00102(15)
S1B 0.0501(15) 0.0430(13) 0.0451(14) 0.0025(10) 0.0029(11) -0.0033(11)
P1B 0.0520(15) 0.0279(11) 0.0304(11) 0.0015(9) 0.0020(10) 0.0034(10)
P2B 0.0541(15) 0.0233(10) 0.0281(11) 0.0058(8) 0.0040(10) 0.0011(10)
P3B 0.0578(16) 0.0243(11) 0.0360(13) 0.0063(9) -0.0004(11) -0.0012(10)
P4B 0.0644(17) 0.0272(11) 0.0305(12) 0.0041(9) -0.0024(11) -0.0026(11)
F4B 0.045(4) 0.087(5) 0.117(6) -0.008(4) 0.006(4) -0.004(3)
F5B 0.097(5) 0.045(3) 0.103(5) 0.001(3) -0.010(4) -0.030(3)
F6B 0.083(5) 0.088(5) 0.065(4) -0.030(4) 0.000(4) -0.015(4)
O1B 0.074(5) 0.044(4) 0.066(5) -0.010(4) -0.007(4) 0.012(4)
O2B 0.063(5) 0.063(5) 0.054(4) 0.009(3) 0.005(4) 0.009(4)
O3B 0.076(5) 0.044(4) 0.069(5) -0.017(4) -0.008(4) 0.003(4)
O4B 0.047(4) 0.047(4) 0.042(4) -0.002(3) 0.005(3) 0.010(3)
O5B 0.047(4) 0.065(4) 0.044(4) 0.009(3) -0.002(3) 0.012(3)
O6B 0.058(5) 0.059(4) 0.049(4) 0.000(3) 0.012(3) -0.003(3)
C1B 0.076(8) 0.029(5) 0.047(6) 0.001(4) -0.008(5) 0.002(5)
C2B 0.027(5) 0.040(5) 0.042(5) 0.006(4) 0.000(4) -0.002(4)
C3B 0.074(7) 0.039(5) 0.044(6) 0.004(4) 0.006(5) -0.007(5)
C4B 0.072(7) 0.016(4) 0.038(5) 0.003(3) 0.003(5) 0.000(4)
C5B 0.063(7) 0.041(5) 0.069(7) 0.005(5) 0.006(6) -0.009(5)
C6B 0.046(5) 0.024(4) 0.037(5) 0.002(3) 0.001(4) 0.004(4)
C7B 0.071(7) 0.025(4) 0.036(5) 0.005(4) -0.004(5) 0.002(4)
C11B 0.063(7) 0.040(5) 0.033(5) -0.001(4) 0.006(5) -0.005(5)
C12B 0.062(7) 0.061(7) 0.061(7) -0.020(5) -0.005(6) -0.007(6)
C13B 0.072(8) 0.073(8) 0.080(9) -0.022(7) -0.011(7) -0.020(7)
C14B 0.114(12) 0.063(8) 0.050(7) -0.016(6) -0.004(7) -0.021(8)
C15B 0.143(14) 0.055(7) 0.076(9) -0.019(6) -0.052(9) 0.018(8)
C16B 0.090(9) 0.035(5) 0.096(9) -0.017(6) -0.032(7) 0.008(6)
C21B 0.061(7) 0.036(5) 0.035(5) 0.002(4) 0.003(4) 0.006(4)
C22B 0.060(7) 0.053(6) 0.037(5) 0.003(4) 0.009(5) 0.003(5)
C23B 0.083(9) 0.082(8) 0.047(7) 0.001(6) 0.006(6) 0.007(7)
C24B 0.085(10) 0.090(9) 0.062(8) 0.008(7) 0.030(7) -0.012(8)
C25B 0.056(7) 0.079(8) 0.069(8) 0.002(6) 0.012(6) -0.013(6)
C26B 0.054(6) 0.047(6) 0.045(6) 0.000(4) 0.010(5) 0.002(5)
C31B 0.053(6) 0.030(4) 0.045(5) 0.013(4) 0.008(5) 0.005(4)
C32B 0.080(8) 0.051(6) 0.041(6) 0.009(5) 0.004(5) -0.011(5)
C33B 0.104(10) 0.062(7) 0.043(6) 0.007(5) 0.026(6) -0.020(7)
C34B 0.085(9) 0.054(7) 0.083(9) 0.010(6) 0.041(7) -0.010(6)
C35B 0.052(7) 0.051(6) 0.087(9) 0.020(6) 0.011(6) -0.015(5)
C36B 0.062(7) 0.039(5) 0.054(6) 0.015(5) -0.005(5) -0.001(5)
C41B 0.056(6) 0.031(5) 0.033(5) 0.006(4) 0.005(4) 0.007(4)
C42B 0.066(7) 0.025(4) 0.056(6) 0.002(4) -0.006(5) -0.002(4)
C43B 0.079(9) 0.033(5) 0.100(10) -0.004(6) -0.021(7) 0.015(6)
C44B 0.083(9) 0.038(6) 0.084(8) -0.001(5) -0.018(7) 0.020(6)
C45B 0.054(7) 0.058(7) 0.083(8) -0.007(6) -0.012(6) 0.013(5)
C46B 0.050(6) 0.040(5) 0.066(7) 0.004(5) 0.003(5) 0.008(5)
C51B 0.051(6) 0.029(4) 0.050(6) 0.014(4) -0.013(5) -0.001(4)
C52B 0.061(7) 0.041(5) 0.055(6) 0.011(5) 0.005(5) -0.005(5)
C53B 0.080(8) 0.029(5) 0.091(9) 0.011(5) 0.000(7) -0.023(5)
C54B 0.094(10) 0.025(5) 0.090(9) 0.004(5) 0.000(7) -0.013(6)
C55B 0.092(10) 0.037(6) 0.089(9) 0.012(6) 0.012(7) 0.012(6)
C56B 0.075(8) 0.040(6) 0.071(7) 0.013(5) 0.006(6) -0.006(5)
C61B 0.070(7) 0.022(4) 0.056(6) 0.008(4) -0.013(5) -0.010(4)
C62B 0.053(7) 0.038(5) 0.070(7) -0.016(5) -0.011(6) 0.010(5)
C63B 0.068(8) 0.056(7) 0.094(10) -0.003(7) -0.008(7) -0.005(6)
C64B 0.055(8) 0.071(8) 0.114(12) 0.014(8) -0.036(8) -0.010(6)
C65B 0.094(11) 0.062(8) 0.089(10) 0.014(7) -0.051(9) -0.010(7)
C66B 0.096(10) 0.051(6) 0.064(7) 0.016(6) -0.020(7) -0.014(6)
C71B 0.075(8) 0.028(4) 0.058(6) -0.011(5) -0.024(6) -0.003(5)
C72B 0.050(7) 0.052(6) 0.084(8) -0.016(6) -0.005(6) -0.001(5)
C73B 0.068(9) 0.098(11) 0.126(13) -0.046(10) 0.002(9) -0.012(8)
C74B 0.123(14) 0.079(10) 0.117(14) -0.029(10) -0.054(12) -0.016(9)
C75B 0.154(16) 0.080(10) 0.094(11) 0.011(8) -0.075(11) -0.018(10)
C76B 0.141(12) 0.044(6) 0.059(7) 0.015(5) -0.040(8) -0.019(7)
C81B 0.065(7) 0.037(5) 0.025(4) 0.004(4) 0.001(4) -0.005(4)
C82B 0.090(9) 0.041(6) 0.050(6) 0.001(5) 0.006(6) 0.014(6)
C83B 0.107(11) 0.060(7) 0.041(6) 0.003(5) 0.003(6) 0.010(7)
C84B 0.081(9) 0.087(9) 0.063(8) -0.017(7) 0.007(7) 0.016(8)
C85B 0.086(9) 0.077(8) 0.058(7) 0.014(6) 0.022(6) 0.013(7)
C86B 0.077(8) 0.054(6) 0.047(6) -0.007(5) 0.009(6) 0.009(6)
S2 0.0596(16) 0.0561(15) 0.0310(12) 0.0060(11) -0.0011(11) 0.0093(12)
F21 0.286(13) 0.058(5) 0.084(6) 0.003(4) 0.011(7) -0.055(6)
F22 0.193(9) 0.085(5) 0.052(4) -0.020(4) 0.016(5) -0.020(5)
F23 0.103(7) 0.133(7) 0.104(6) -0.023(5) -0.027(5) -0.037(6)
O21 0.071(5) 0.053(4) 0.044(4) 0.016(3) -0.004(3) -0.005(3)
O22 0.054(4) 0.069(4) 0.035(4) -0.003(3) 0.003(3) -0.006(3)
O23 0.075(5) 0.102(6) 0.044(4) 0.013(4) 0.004(4) 0.042(5)
C20 0.126(12) 0.061(7) 0.042(7) 0.008(6) -0.001(7) -0.013(8)
S3 0.124(3) 0.0581(17) 0.0438(16) -0.0013(13) 0.0126(18) -0.0215(18)
F31 0.274(15) 0.130(9) 0.178(11) -0.101(9) -0.011(10) -0.046(9)
F32 0.195(13) 0.196(13) 0.188(12) -0.043(10) 0.027(11) -0.119(11)
F33 0.42(3) 0.072(7) 0.214(14) 0.039(8) -0.047(16) -0.005(10)
O31 0.148(8) 0.096(6) 0.036(4) -0.017(4) 0.008(5) -0.035(6)
O32 0.120(9) 0.107(8) 0.135(9) -0.018(7) 0.050(7) -0.026(7)
O33 0.246(16) 0.276(18) 0.102(9) 0.109(11) -0.005(10) 0.098(14)
C30 0.16(2) 0.108(15) 0.122(16) -0.044(13) 0.029(15) -0.035(14)
Cl1S 0.082(3) 0.118(3) 0.133(3) -0.046(3) 0.024(2) -0.009(2)
Cl2S 0.139(3) 0.067(2) 0.114(3) -0.021(2) -0.032(3) 0.001(2)
C1S 0.148(14) 0.064(8) 0.097(11) -0.017(7) 0.037(10) -0.024(9)

loop_
_atom_type_symbol
_atom_type_description
_atom_type_scat_dispersion_real
_atom_type_scat_dispersion_imag
_atom_type_scat_source
C C 0.0033 0.0016 'International Tables Vol C Tables 4.2.6.8 and 6.1.1.4'
H H 0.0000 0.0000 'International Tables Vol C Tables 4.2.6.8 and 6.1.1.4'
O O 0.0106 0.0060 'International Tables Vol C Tables 4.2.6.8 and 6.1.1.4'
F F 0.0171 0.0103 'International Tables Vol C Tables 4.2.6.8 and 6.1.1.4'
P P 0.1023 0.0942 'International Tables Vol C Tables 4.2.6.8 and 6.1.1.4'
S S 0.1246 0.1234 'International Tables Vol C Tables 4.2.6.8 and 6.1.1.4'
Cl Cl 0.1484 0.1585 'International Tables Vol C Tables 4.2.6.8 and 6.1.1.4'
Ir Ir -1.4442 7.9887 'International Tables Vol C Tables 4.2.6.8 and 6.1.1.4'

loop_
_geom_angle_atom_site_label_1
_geom_angle_atom_site_label_2
_geom_angle_atom_site_label_3
_geom_angle
C1A Ir1A C4A 108.9(3)
C1A Ir1A O4A 95.3(3)
C4A Ir1A O4A 155.6(3)
C1A Ir1A P3A 87.1(3)
C4A Ir1A P3A 91.5(2)
O4A Ir1A P3A 86.53(15)
C1A Ir1A P1A 89.2(3)
C4A Ir1A P1A 90.3(2)
O4A Ir1A P1A 93.19(15)
P3A Ir1A P1A 176.22(7)
C1A Ir1A Ir2A 157.7(2)
C4A Ir1A Ir2A 48.8(2)
O4A Ir1A Ir2A 106.91(15)
P3A Ir1A Ir2A 92.00(5)
P1A Ir1A Ir2A 91.68(5)
C3A Ir2A C2A 103.2(3)
C3A Ir2A C4A 103.0(3)
C2A Ir2A C4A 153.7(3)
C3A Ir2A P2A 89.3(2)
C2A Ir2A P2A 86.5(2)
C4A Ir2A P2A 91.1(2)
C3A Ir2A P4A 88.9(2)
C2A Ir2A P4A 88.6(2)
C4A Ir2A P4A 94.5(2)
P2A Ir2A P4A 174.32(8)
C3A Ir2A Ir1A 149.2(3)
C2A Ir2A Ir1A 107.6(2)
C4A Ir2A Ir1A 46.3(2)
P2A Ir2A Ir1A 92.70(5)
P4A Ir2A Ir1A 91.54(5)
O6A S1A O5A 116.5(4)
O6A S1A O4A 113.1(4)
O5A S1A O4A 114.8(4)
O6A S1A C5A 105.8(5)
O5A S1A C5A 103.4(6)
O4A S1A C5A 100.9(5)
C6A P1A C11A 102.1(4)
C6A P1A C21A 106.0(4)
C11A P1A C21A 102.5(4)
C6A P1A Ir1A 111.9(3)
C11A P1A Ir1A 116.5(3)
C21A P1A Ir1A 116.3(3)
C31A P2A C41A 102.3(4)
C31A P2A C6A 108.4(4)
C41A P2A C6A 103.8(4)
C31A P2A Ir2A 117.7(3)
C41A P2A Ir2A 112.2(3)
C6A P2A Ir2A 111.1(3)
C51A P3A C7A 104.3(4)
C51A P3A C61A 101.7(4)
C7A P3A C61A 107.8(4)
C51A P3A Ir1A 114.5(3)
C7A P3A Ir1A 110.7(3)
C61A P3A Ir1A 116.8(3)
C7A P4A C81A 103.9(4)
C7A P4A C71A 106.4(4)
C81A P4A C71A 103.0(4)
C7A P4A Ir2A 112.8(3)
C81A P4A Ir2A 111.5(3)
C71A P4A Ir2A 118.0(3)
S1A O4A Ir1A 125.3(3)
O1A C1A Ir1A 175.2(8)
O2A C2A Ir2A 176.1(8)
O3A C3A Ir2A 178.4(8)
Ir1A C4A Ir2A 84.9(3)
F6A C5A F4A 110.0(11)
F6A C5A F5A 107.8(11)
F4A C5A F5A 104.2(10)
F6A C5A S1A 114.9(8)
F4A C5A S1A 109.1(9)
F5A C5A S1A 110.4(8)
P1A C6A P2A 111.0(4)
P4A C7A P3A 109.8(4)
C16A C11A C12A 120.3(8)
C16A C11A P1A 121.4(7)
C12A C11A P1A 118.3(7)
C11A C12A C13A 119.8(10)
C14A C13A C12A 119.1(10)
C15A C14A C13A 120.9(10)
C14A C15A C16A 119.5(9)
C11A C16A C15A 120.4(9)
C26A C21A C22A 118.1(9)
C26A C21A P1A 120.9(7)
C22A C21A P1A 121.0(8)
C21A C22A C23A 120.8(11)
C24A C23A C22A 118.8(11)
C25A C24A C23A 121.5(11)
C24A C25A C26A 119.2(12)
C21A C26A C25A 121.7(10)
C36A C31A C32A 117.3(9)
C36A C31A P2A 124.2(7)
C32A C31A P2A 118.5(8)
C31A C32A C33A 121.1(11)
C34A C33A C32A 119.9(11)
C33A C34A C35A 120.6(11)
C36A C35A C34A 119.6(11)
C35A C36A C31A 121.5(9)
C46A C41A C42A 117.0(9)
C46A C41A P2A 120.0(7)
C42A C41A P2A 123.1(7)
C43A C42A C41A 121.5(11)
C44A C43A C42A 122.3(12)
C43A C44A C45A 117.7(11)
C44A C45A C46A 121.3(10)
C41A C46A C45A 120.2(10)
C56A C51A C52A 118.6(9)
C56A C51A P3A 120.5(7)
C52A C51A P3A 120.9(8)
C51A C52A C53A 120.5(11)
C54A C53A C52A 119.3(12)
C55A C54A C53A 121.1(10)
C54A C55A C56A 120.0(11)
C51A C56A C55A 120.5(11)
C62A C61A C66A 118.3(8)
C62A C61A P3A 122.1(7)
C66A C61A P3A 119.4(7)
C61A C62A C63A 121.4(8)
C62A C63A C64A 119.5(9)
C65A C64A C63A 119.7(9)
C66A C65A C64A 119.7(9)
C65A C66A C61A 121.3(9)
C72A C71A C76A 120.2(9)
C72A C71A P4A 122.1(6)
C76A C71A P4A 117.7(7)
C71A C72A C73A 120.8(9)
C74A C73A C72A 119.4(10)
C73A C74A C75A 121.2(9)
C76A C75A C74A 118.6(9)
C75A C76A C71A 119.8(9)
C86A C81A C82A 119.2(10)
C86A C81A P4A 122.2(8)
C82A C81A P4A 118.6(8)
C83A C82A C81A 120.6(12)
C84A C83A C82A 119.4(14)
C83A C84A C85A 122.2(13)
C84A C85A C86A 118.2(14)
C81A C86A C85A 120.4(13)
C1B Ir1B C4B 107.8(4)
C1B Ir1B O4B 96.3(3)
C4B Ir1B O4B 155.7(3)
C1B Ir1B P3B 88.5(3)
C4B Ir1B P3B 91.4(2)
O4B Ir1B P3B 86.61(16)
C1B Ir1B P1B 88.7(3)
C4B Ir1B P1B 95.3(2)
O4B Ir1B P1B 87.60(16)
P3B Ir1B P1B 173.27(8)
C1B Ir1B Ir2B 155.9(3)
C4B Ir1B Ir2B 48.1(2)
O4B Ir1B Ir2B 107.73(14)
P3B Ir1B Ir2B 92.06(6)
P1B Ir1B Ir2B 92.96(5)
C3B Ir2B C2B 98.8(4)
C3B Ir2B C4B 106.6(4)
C2B Ir2B C4B 154.6(3)
C3B Ir2B P2B 88.5(3)
C2B Ir2B P2B 89.3(3)
C4B Ir2B P2B 89.7(2)
C3B Ir2B P4B 90.0(3)
C2B Ir2B P4B 87.4(3)
C4B Ir2B P4B 94.1(2)
P2B Ir2B P4B 176.10(9)
C3B Ir2B Ir1B 153.6(3)
C2B Ir2B Ir1B 107.6(3)
C4B Ir2B Ir1B 47.0(2)
P2B Ir2B Ir1B 91.06(5)
P4B Ir2B Ir1B 91.91(6)
O5B S1B O6B 114.2(4)
O5B S1B O4B 114.7(4)
O6B S1B O4B 114.5(4)
O5B S1B C5B 104.2(5)
O6B S1B C5B 106.3(5)
O4B S1B C5B 100.9(4)
C6B P1B C11B 103.4(4)
C6B P1B C21B 106.7(4)
C11B P1B C21B 101.1(4)
C6B P1B Ir1B 111.8(3)
C11B P1B Ir1B 113.6(3)
C21B P1B Ir1B 118.6(3)
C6B P2B C41B 104.3(4)
C6B P2B C31B 106.7(4)
C41B P2B C31B 104.3(4)
C6B P2B Ir2B 111.6(3)
C41B P2B Ir2B 111.0(3)
C31B P2B Ir2B 117.9(3)
C51B P3B C7B 104.6(4)
C51B P3B C61B 101.9(4)
C7B P3B C61B 106.4(5)
C51B P3B Ir1B 112.8(3)
C7B P3B Ir1B 110.7(3)
C61B P3B Ir1B 119.1(3)
C7B P4B C71B 107.4(4)
C7B P4B C81B 106.0(4)
C71B P4B C81B 101.4(5)
C7B P4B Ir2B 112.3(3)
C71B P4B Ir2B 118.6(4)
C81B P4B Ir2B 110.0(3)
S1B O4B Ir1B 121.3(3)
O1B C1B Ir1B 173.6(9)
O2B C2B Ir2B 176.3(8)
O3B C3B Ir2B 175.5(9)
Ir1B C4B Ir2B 84.9(4)
F6B C5B F4B 109.7(9)
F6B C5B F5B 107.8(9)
F4B C5B F5B 105.1(9)
F6B C5B S1B 113.3(7)
F4B C5B S1B 110.9(7)
F5B C5B S1B 109.6(8)
P2B C6B P1B 109.7(4)
P3B C7B P4B 109.7(5)
C12B C11B C16B 117.9(9)
C12B C11B P1B 123.6(8)
C16B C11B P1B 118.3(8)
C11B C12B C13B 120.7(11)
C14B C13B C12B 120.3(12)
C13B C14B C15B 120.9(11)
C14B C15B C16B 118.1(12)
C11B C16B C15B 121.9(12)
C26B C21B C22B 120.3(9)
C26B C21B P1B 121.8(7)
C22B C21B P1B 117.9(8)
C23B C22B C21B 119.3(10)
C24B C23B C22B 120.6(11)
C23B C24B C25B 120.2(11)
C24B C25B C26B 120.8(11)
C21B C26B C25B 118.9(10)
C36B C31B C32B 119.4(9)
C36B C31B P2B 121.8(7)
C32B C31B P2B 118.7(8)
C33B C32B C31B 119.9(10)
C34B C33B C32B 119.5(11)
C33B C34B C35B 123.9(10)
C34B C35B C36B 116.3(11)
C31B C36B C35B 121.0(10)
C46B C41B C42B 118.2(9)
C46B C41B P2B 121.3(7)
C42B C41B P2B 120.2(8)
C43B C42B C41B 120.4(10)
C44B C43B C42B 121.1(10)
C43B C44B C45B 120.6(10)
C44B C45B C46B 120.4(11)
C41B C46B C45B 119.1(9)
C52B C51B C56B 117.5(8)
C52B C51B P3B 124.2(7)
C56B C51B P3B 117.8(7)
C53B C52B C51B 120.8(10)
C52B C53B C54B 120.7(10)
C55B C54B C53B 118.9(9)
C54B C55B C56B 120.7(11)
C55B C56B C51B 121.1(11)
C62B C61B C66B 118.7(10)
C62B C61B P3B 121.8(8)
C66B C61B P3B 119.5(9)
C63B C62B C61B 121.5(11)
C64B C63B C62B 119.4(12)
C63B C64B C65B 120.0(12)
C64B C65B C66B 121.2(12)
C61B C66B C65B 119.2(13)
C72B C71B C76B 120.9(10)
C72B C71B P4B 122.0(8)
C76B C71B P4B 117.0(9)
C71B C72B C73B 116.6(12)
C74B C73B C72B 121.3(14)
C75B C74B C73B 120.6(14)
C74B C75B C76B 121.8(15)
C75B C76B C71B 118.8(13)
C86B C81B C82B 117.7(10)
C86B C81B P4B 123.5(7)
C82B C81B P4B 118.4(8)
C81B C82B C83B 120.1(11)
C84B C83B C82B 120.9(12)
C83B C84B C85B 120.1(12)
C84B C85B C86B 120.2(12)
C81B C86B C85B 120.9(10)
O22 S2 O21 115.7(4)
O22 S2 O23 114.8(4)
O21 S2 O23 114.6(5)
O22 S2 C20 104.0(5)
O21 S2 C20 102.4(5)
O23 S2 C20 102.8(6)
F21 C20 F22 106.0(11)
F21 C20 F23 107.3(12)
F22 C20 F23 107.5(10)
F21 C20 S2 111.5(9)
F22 C20 S2 113.1(10)
F23 C20 S2 111.2(9)
O31 S3 O32 117.0(7)
O31 S3 O33 119.2(8)
O32 S3 O33 111.7(8)
O31 S3 C30 103.6(7)
O32 S3 C30 104.1(9)
O33 S3 C30 97.4(12)
F31 C30 F32 112(2)
F31 C30 F33 103.4(19)
F32 C30 F33 109.5(19)
F31 C30 S3 117.1(16)
F32 C30 S3 109.2(15)
F33 C30 S3 105.2(14)
Cl1S C1S Cl2S 108.8(8)

loop_
_geom_bond_atom_site_label_1
_geom_bond_atom_site_label_2
_geom_bond_distance
Ir1A C1A 1.863(9)
Ir1A C4A 2.037(8)
Ir1A O4A 2.269(6)
Ir1A P3A 2.349(2)
Ir1A P1A 2.362(2)
Ir1A Ir2A 2.8059(4)
Ir2A C3A 1.903(8)
Ir2A C2A 1.929(9)
Ir2A C4A 2.119(8)
Ir2A P2A 2.354(2)
Ir2A P4A 2.359(2)
S1A O6A 1.434(6)
S1A O5A 1.444(7)
S1A O4A 1.464(6)
S1A C5A 1.816(11)
P1A C6A 1.806(8)
P1A C11A 1.818(8)
P1A C21A 1.826(9)
P2A C31A 1.807(9)
P2A C41A 1.807(9)
P2A C6A 1.817(7)
P3A C51A 1.811(8)
P3A C7A 1.813(8)
P3A C61A 1.818(8)
P4A C7A 1.802(7)
P4A C81A 1.812(9)
P4A C71A 1.829(9)
F4A C5A 1.340(13)
F5A C5A 1.359(15)
F6A C5A 1.269(12)
O1A C1A 1.151(10)
O2A C2A 1.138(9)
O3A C3A 1.134(9)
C11A C16A 1.362(12)
C11A C12A 1.367(13)
C12A C13A 1.410(13)
C13A C14A 1.394(15)
C14A C15A 1.341(14)
C15A C16A 1.421(12)
C21A C26A 1.364(13)
C21A C22A 1.382(12)
C22A C23A 1.401(15)
C23A C24A 1.358(17)
C24A C25A 1.356(16)
C25A C26A 1.383(13)
C31A C36A 1.390(12)
C31A C32A 1.394(12)
C32A C33A 1.399(15)
C33A C34A 1.347(16)
C34A C35A 1.387(15)
C35A C36A 1.378(12)
C41A C46A 1.380(12)
C41A C42A 1.393(13)
C42A C43A 1.347(14)
C43A C44A 1.342(16)
C44A C45A 1.381(16)
C45A C46A 1.382(14)
C51A C56A 1.367(13)
C51A C52A 1.387(13)
C52A C53A 1.401(13)
C53A C54A 1.361(17)
C54A C55A 1.347(17)
C55A C56A 1.402(13)
C61A C62A 1.379(11)
C61A C66A 1.395(11)
C62A C63A 1.385(12)
C63A C64A 1.396(13)
C64A C65A 1.387(14)
C65A C66A 1.378(13)
C71A C72A 1.375(12)
C71A C76A 1.401(11)
C72A C73A 1.389(12)
C73A C74A 1.361(13)
C74A C75A 1.422(14)
C75A C76A 1.383(13)
C81A C86A 1.370(14)
C81A C82A 1.396(14)
C82A C83A 1.382(15)
C83A C84A 1.349(19)
C84A C85A 1.38(2)
C85A C86A 1.408(15)
Ir1B C1B 1.846(10)
Ir1B C4B 2.051(8)
Ir1B O4B 2.329(6)
Ir1B P3B 2.351(2)
Ir1B P1B 2.366(2)
Ir1B Ir2B 2.7952(5)
Ir2B C3B 1.895(10)
Ir2B C2B 1.948(9)
Ir2B C4B 2.090(9)
Ir2B P2B 2.354(2)
Ir2B P4B 2.356(2)
S1B O5B 1.444(6)
S1B O6B 1.464(7)
S1B O4B 1.481(6)
S1B C5B 1.824(10)
P1B C6B 1.822(8)
P1B C11B 1.827(9)
P1B C21B 1.833(10)
P2B C6B 1.810(8)
P2B C41B 1.815(9)
P2B C31B 1.818(9)
P3B C51B 1.806(8)
P3B C7B 1.810(9)
P3B C61B 1.819(10)
P4B C7B 1.811(8)
P4B C71B 1.817(10)
P4B C81B 1.829(10)
F4B C5B 1.330(12)
F5B C5B 1.334(11)
F6B C5B 1.299(12)
O1B C1B 1.162(11)
O2B C2B 1.149(10)
O3B C3B 1.166(10)
C11B C12B 1.375(14)
C11B C16B 1.384(13)
C12B C13B 1.395(14)
C13B C14B 1.349(16)
C14B C15B 1.388(17)
C15B C16B 1.392(15)
C21B C26B 1.385(13)
C21B C22B 1.403(12)
C22B C23B 1.379(14)
C23B C24B 1.366(16)
C24B C25B 1.380(15)
C25B C26B 1.387(13)
C31B C36B 1.376(13)
C31B C32B 1.403(12)
C32B C33B 1.369(14)
C33B C34B 1.352(16)
C34B C35B 1.375(16)
C35B C36B 1.415(13)
C41B C46B 1.387(13)
C41B C42B 1.391(11)
C42B C43B 1.373(13)
C43B C44B 1.318(15)
C44B C45B 1.363(14)
C45B C46B 1.395(13)
C51B C52B 1.390(13)
C51B C56B 1.402(13)
C52B C53B 1.384(12)
C53B C54B 1.387(15)
C54B C55B 1.370(15)
C55B C56B 1.381(13)
C61B C62B 1.393(14)
C61B C66B 1.394(14)
C62B C63B 1.390(14)
C63B C64B 1.372(17)
C64B C65B 1.379(18)
C65B C66B 1.399(16)
C71B C72B 1.391(14)
C71B C76B 1.410(14)
C72B C73B 1.426(16)
C73B C74B 1.35(2)
C74B C75B 1.35(2)
C75B C76B 1.365(17)
C81B C86B 1.373(13)
C81B C82B 1.379(12)
C82B C83B 1.394(15)
C83B C84B 1.339(16)
C84B C85B 1.347(16)
C85B C86B 1.390(14)
S2 O22 1.420(6)
S2 O21 1.435(6)
S2 O23 1.439(7)
S2 C20 1.788(13)
F21 C20 1.309(13)
F22 C20 1.325(13)
F23 C20 1.332(15)
S3 O31 1.392(7)
S3 O32 1.394(10)
S3 O33 1.438(12)
S3 C30 1.801(19)
F31 C30 1.235(18)
F32 C30 1.32(2)
F33 C30 1.41(3)
Cl1S C1S 1.746(13)
Cl2S C1S 1.748(13)

loop_
_geom_torsion_atom_site_label_1
_geom_torsion_atom_site_label_2
_geom_torsion_atom_site_label_3
_geom_torsion_atom_site_label_4
_geom_torsion
C1A Ir1A Ir2A C3A -1.2(8)
C4A Ir1A Ir2A C3A -4.2(5)
O4A Ir1A Ir2A C3A 173.0(5)
P3A Ir1A Ir2A C3A 86.0(5)
P1A Ir1A Ir2A C3A -93.1(5)
C1A Ir1A Ir2A C2A 179.2(7)
C4A Ir1A Ir2A C2A 176.2(4)
O4A Ir1A Ir2A C2A -6.5(3)
P3A Ir1A Ir2A C2A -93.5(3)
P1A Ir1A Ir2A C2A 87.3(3)
C1A Ir1A Ir2A C4A 3.0(7)
O4A Ir1A Ir2A C4A 177.3(3)
P3A Ir1A Ir2A C4A 90.3(3)
P1A Ir1A Ir2A C4A -88.9(3)
C1A Ir1A Ir2A P2A 92.0(7)
C4A Ir1A Ir2A P2A 89.0(3)
O4A Ir1A Ir2A P2A -93.73(16)
P3A Ir1A Ir2A P2A 179.28(8)
P1A Ir1A Ir2A P2A 0.11(8)
C1A Ir1A Ir2A P4A -91.7(7)
C4A Ir1A Ir2A P4A -94.8(3)
O4A Ir1A Ir2A P4A 82.49(16)
P3A Ir1A Ir2A P4A -4.50(8)
P1A Ir1A Ir2A P4A 176.33(8)
C1A Ir1A P1A C6A 176.4(4)
C4A Ir1A P1A C6A -74.7(4)
O4A Ir1A P1A C6A 81.1(3)
P3A Ir1A P1A C6A 166.8(11)
Ir2A Ir1A P1A C6A -25.9(3)
C1A Ir1A P1A C11A 59.5(4)
C4A Ir1A P1A C11A 168.5(4)
O4A Ir1A P1A C11A -35.7(4)
P3A Ir1A P1A C11A 49.9(13)
Ir2A Ir1A P1A C11A -142.8(3)
C1A Ir1A P1A C21A -61.6(4)
C4A Ir1A P1A C21A 47.3(4)
O4A Ir1A P1A C21A -156.9(3)
P3A Ir1A P1A C21A -71.2(12)
Ir2A Ir1A P1A C21A 96.1(3)
C3A Ir2A P2A C31A 48.8(4)
C2A Ir2A P2A C31A 152.1(4)
C4A Ir2A P2A C31A -54.2(4)
P4A Ir2A P2A C31A 121.2(8)
Ir1A Ir2A P2A C31A -100.5(3)
C3A Ir2A P2A C41A -69.6(4)
C2A Ir2A P2A C41A 33.7(4)
C4A Ir2A P2A C41A -172.6(4)
P4A Ir2A P2A C41A 2.8(9)
Ir1A Ir2A P2A C41A 141.1(3)
C3A Ir2A P2A C6A 174.6(4)
C2A Ir2A P2A C6A -82.1(4)
C4A Ir2A P2A C6A 71.7(4)
P4A Ir2A P2A C6A -112.9(8)
Ir1A Ir2A P2A C6A 25.4(3)
C1A Ir1A P3A C51A -53.9(4)
C4A Ir1A P3A C51A -162.8(4)
O4A Ir1A P3A C51A 41.6(4)
P1A Ir1A P3A C51A -44.3(13)
Ir2A Ir1A P3A C51A 148.4(4)
C1A Ir1A P3A C7A -171.5(4)
C4A Ir1A P3A C7A 79.6(4)
O4A Ir1A P3A C7A -76.0(3)
P1A Ir1A P3A C7A -161.9(11)
Ir2A Ir1A P3A C7A 30.8(3)
C1A Ir1A P3A C61A 64.7(4)
C4A Ir1A P3A C61A -44.2(4)
O4A Ir1A P3A C61A 160.2(3)
P1A Ir1A P3A C61A 74.3(12)
Ir2A Ir1A P3A C61A -93.0(3)
C3A Ir2A P4A C7A -171.4(4)
C2A Ir2A P4A C7A 85.4(4)
C4A Ir2A P4A C7A -68.5(4)
P2A Ir2A P4A C7A 116.1(8)
Ir1A Ir2A P4A C7A -22.2(3)
C3A Ir2A P4A C81A 72.2(5)
C2A Ir2A P4A C81A -31.1(4)
C4A Ir2A P4A C81A 175.1(4)
P2A Ir2A P4A C81A -0.3(9)
Ir1A Ir2A P4A C81A -138.6(4)
C3A Ir2A P4A C71A -46.6(4)
C2A Ir2A P4A C71A -149.9(4)
C4A Ir2A P4A C71A 56.3(4)
P2A Ir2A P4A C71A -119.1(8)
Ir1A Ir2A P4A C71A 102.6(3)
O6A S1A O4A Ir1A -74.9(5)
O5A S1A O4A Ir1A 62.2(5)
C5A S1A O4A Ir1A 172.6(5)
C1A Ir1A O4A S1A -170.8(5)
C4A Ir1A O4A S1A 16.4(9)
P3A Ir1A O4A S1A 102.5(4)
P1A Ir1A O4A S1A -81.3(4)
Ir2A Ir1A O4A S1A 11.4(4)
C4A Ir1A C1A O1A -3(9)
O4A Ir1A C1A O1A -180(100)
P3A Ir1A C1A O1A -94(9)
P1A Ir1A C1A O1A 87(9)
Ir2A Ir1A C1A O1A -6(10)
C3A Ir2A C2A O2A 40(12)
C4A Ir2A C2A O2A -134(12)
P2A Ir2A C2A O2A -48(12)
P4A Ir2A C2A O2A 129(12)
Ir1A Ir2A C2A O2A -140(12)
C2A Ir2A C3A O3A -5(24)
C4A Ir2A C3A O3A 173(100)
P2A Ir2A C3A O3A 82(24)
P4A Ir2A C3A O3A -93(24)
Ir1A Ir2A C3A O3A 176(100)
C1A Ir1A C4A Ir2A -178.8(3)
O4A Ir1A C4A Ir2A -6.4(8)
P3A Ir1A C4A Ir2A -91.3(2)
P1A Ir1A C4A Ir2A 92.0(2)
C3A Ir2A C4A Ir1A 177.8(3)
C2A Ir2A C4A Ir1A -8.2(8)
P2A Ir2A C4A Ir1A -92.6(2)
P4A Ir2A C4A Ir1A 87.8(2)
O6A S1A C5A F6A -178.9(10)
O5A S1A C5A F6A 58.2(12)
O4A S1A C5A F6A -60.8(12)
O6A S1A C5A F4A 57.2(10)
O5A S1A C5A F4A -65.8(10)
O4A S1A C5A F4A 175.2(9)
O6A S1A C5A F5A -56.8(10)
O5A S1A C5A F5A -179.7(8)
O4A S1A C5A F5A 61.3(9)
C11A P1A C6A P2A 175.3(4)
C21A P1A C6A P2A -77.7(5)
Ir1A P1A C6A P2A 50.0(5)
C31A P2A C6A P1A 81.4(5)
C41A P2A C6A P1A -170.4(4)
Ir2A P2A C6A P1A -49.5(5)
C81A P4A C7A P3A 169.7(4)
C71A P4A C7A P3A -82.0(5)
Ir2A P4A C7A P3A 48.9(5)
C51A P3A C7A P4A -176.5(4)
C61A P3A C7A P4A 75.9(5)
Ir1A P3A C7A P4A -52.9(5)
C6A P1A C11A C16A -130.6(8)
C21A P1A C11A C16A 119.7(8)
Ir1A P1A C11A C16A -8.5(9)
C6A P1A C11A C12A 50.0(9)
C21A P1A C11A C12A -59.6(9)
Ir1A P1A C11A C12A 172.2(8)
C16A C11A C12A C13A 0.0(18)
P1A C11A C12A C13A 179.4(10)
C11A C12A C13A C14A 2(2)
C12A C13A C14A C15A -3(2)
C13A C14A C15A C16A 1(2)
C12A C11A C16A C15A -2.1(16)
P1A C11A C16A C15A 178.6(8)
C14A C15A C16A C11A 1.6(18)
C6A P1A C21A C26A 152.9(7)
C11A P1A C21A C26A -100.5(8)
Ir1A P1A C21A C26A 27.9(9)
C6A P1A C21A C22A -29.0(9)
C11A P1A C21A C22A 77.6(8)
Ir1A P1A C21A C22A -154.0(7)
C26A C21A C22A C23A 1.1(15)
P1A C21A C22A C23A -177.1(8)
C21A C22A C23A C24A -0.2(18)
C22A C23A C24A C25A -1.1(19)
C23A C24A C25A C26A 1.4(18)
C22A C21A C26A C25A -0.7(14)
P1A C21A C26A C25A 177.5(8)
C24A C25A C26A C21A -0.5(16)
C41A P2A C31A C36A 131.5(7)
C6A P2A C31A C36A -119.2(7)
Ir2A P2A C31A C36A 7.9(9)
C41A P2A C31A C32A -48.7(8)
C6A P2A C31A C32A 60.5(8)
Ir2A P2A C31A C32A -172.3(7)
C36A C31A C32A C33A 2.6(15)
P2A C31A C32A C33A -177.2(9)
C31A C32A C33A C34A -0.9(18)
C32A C33A C34A C35A -0.5(19)
C33A C34A C35A C36A 0.2(17)
C34A C35A C36A C31A 1.5(14)
C32A C31A C36A C35A -2.9(13)
P2A C31A C36A C35A 176.9(7)
C31A P2A C41A C46A -52.4(8)
C6A P2A C41A C46A -165.1(7)
Ir2A P2A C41A C46A 74.8(8)
C31A P2A C41A C42A 128.0(9)
C6A P2A C41A C42A 15.2(10)
Ir2A P2A C41A C42A -104.9(9)
C46A C41A C42A C43A 0.3(19)
P2A C41A C42A C43A 179.9(12)
C41A C42A C43A C44A -2(2)
C42A C43A C44A C45A 2(2)
C43A C44A C45A C46A 0(2)
C42A C41A C46A C45A 1.3(15)
P2A C41A C46A C45A -178.4(8)
C44A C45A C46A C41A -1.3(18)
C7A P3A C51A C56A -152.4(8)
C61A P3A C51A C56A -40.4(9)
Ir1A P3A C51A C56A 86.5(8)
C7A P3A C51A C52A 29.7(9)
C61A P3A C51A C52A 141.7(8)
Ir1A P3A C51A C52A -91.5(8)
C56A C51A C52A C53A 1.8(15)
P3A C51A C52A C53A 179.7(8)
C51A C52A C53A C54A -1.2(17)
C52A C53A C54A C55A -0.2(19)
C53A C54A C55A C56A 1.0(19)
C52A C51A C56A C55A -1.0(15)
P3A C51A C56A C55A -179.0(8)
C54A C55A C56A C51A -0.4(17)
C51A P3A C61A C62A 105.0(7)
C7A P3A C61A C62A -145.6(7)
Ir1A P3A C61A C62A -20.4(8)
C51A P3A C61A C66A -69.9(8)
C7A P3A C61A C66A 39.5(8)
Ir1A P3A C61A C66A 164.8(6)
C66A C61A C62A C63A -1.6(13)
P3A C61A C62A C63A -176.5(7)
C61A C62A C63A C64A 0.5(14)
C62A C63A C64A C65A 2.1(16)
C63A C64A C65A C66A -3.4(17)
C64A C65A C66A C61A 2.3(16)
C62A C61A C66A C65A 0.2(14)
P3A C61A C66A C65A 175.3(8)
C7A P4A C71A C72A 117.9(8)
C81A P4A C71A C72A -133.1(8)
Ir2A P4A C71A C72A -9.9(9)
C7A P4A C71A C76A -62.0(8)
C81A P4A C71A C76A 46.9(8)
Ir2A P4A C71A C76A 170.1(6)
C76A C71A C72A C73A 2.0(14)
P4A C71A C72A C73A -177.9(7)
C71A C72A C73A C74A -2.2(14)
C72A C73A C74A C75A 0.7(16)
C73A C74A C75A C76A 0.8(16)
C74A C75A C76A C71A -1.0(15)
C72A C71A C76A C75A -0.4(14)
P4A C71A C76A C75A 179.5(7)
C7A P4A C81A C86A -34.1(9)
C71A P4A C81A C86A -144.9(8)
Ir2A P4A C81A C86A 87.7(8)
C7A P4A C81A C82A 148.1(7)
C71A P4A C81A C82A 37.2(8)
Ir2A P4A C81A C82A -90.2(8)
C86A C81A C82A C83A -0.6(15)
P4A C81A C82A C83A 177.4(8)
C81A C82A C83A C84A 3.0(18)
C82A C83A C84A C85A -4(2)
C83A C84A C85A C86A 3(2)
C82A C81A C86A C85A -1.0(16)
P4A C81A C86A C85A -178.8(9)
C84A C85A C86A C81A 0.0(19)
C1B Ir1B Ir2B C3B -0.9(10)
C4B Ir1B Ir2B C3B -0.1(7)
O4B Ir1B Ir2B C3B 177.1(7)
P3B Ir1B Ir2B C3B 90.0(6)
P1B Ir1B Ir2B C3B -94.5(6)
C1B Ir1B Ir2B C2B 177.4(8)
C4B Ir1B Ir2B C2B 178.3(4)
O4B Ir1B Ir2B C2B -4.6(3)
P3B Ir1B Ir2B C2B -91.7(3)
P1B Ir1B Ir2B C2B 83.9(3)
C1B Ir1B Ir2B C4B -0.9(8)
O4B Ir1B Ir2B C4B 177.2(4)
P3B Ir1B Ir2B C4B 90.1(3)
P1B Ir1B Ir2B C4B -94.4(3)
C1B Ir1B Ir2B P2B 87.8(7)
C4B Ir1B Ir2B P2B 88.7(3)
O4B Ir1B Ir2B P2B -94.16(16)
P3B Ir1B Ir2B P2B 178.75(9)
P1B Ir1B Ir2B P2B -5.74(8)
C1B Ir1B Ir2B P4B -94.7(7)
C4B Ir1B Ir2B P4B -93.9(3)
O4B Ir1B Ir2B P4B 83.31(17)
P3B Ir1B Ir2B P4B -3.79(9)
P1B Ir1B Ir2B P4B 171.73(9)
C1B Ir1B P1B C6B -176.2(4)
C4B Ir1B P1B C6B -68.5(4)
O4B Ir1B P1B C6B 87.4(3)
P3B Ir1B P1B C6B 117.9(8)
Ir2B Ir1B P1B C6B -20.3(3)
C1B Ir1B P1B C11B 67.1(5)
C4B Ir1B P1B C11B 174.9(4)
O4B Ir1B P1B C11B -29.3(4)
P3B Ir1B P1B C11B 1.3(9)
Ir2B Ir1B P1B C11B -136.9(4)
C1B Ir1B P1B C21B -51.4(4)
C4B Ir1B P1B C21B 56.4(4)
O4B Ir1B P1B C21B -147.8(4)
P3B Ir1B P1B C21B -117.2(8)
Ir2B Ir1B P1B C21B 104.6(3)
C3B Ir2B P2B C6B -174.3(4)
C2B Ir2B P2B C6B -75.5(4)
C4B Ir2B P2B C6B 79.1(4)
P4B Ir2B P2B C6B -107.3(12)
Ir1B Ir2B P2B C6B 32.2(3)
C3B Ir2B P2B C41B -58.3(5)
C2B Ir2B P2B C41B 40.5(4)
C4B Ir2B P2B C41B -165.0(4)
P4B Ir2B P2B C41B 8.6(13)
Ir1B Ir2B P2B C41B 148.1(3)
C3B Ir2B P2B C31B 61.8(5)
C2B Ir2B P2B C31B 160.6(4)
C4B Ir2B P2B C31B -44.9(4)
P4B Ir2B P2B C31B 128.7(12)
Ir1B Ir2B P2B C31B -91.8(3)
C1B Ir1B P3B C51B -56.9(5)
C4B Ir1B P3B C51B -164.7(4)
O4B Ir1B P3B C51B 39.5(4)
P1B Ir1B P3B C51B 8.9(9)
Ir2B Ir1B P3B C51B 147.1(4)
C1B Ir1B P3B C7B -173.8(5)
C4B Ir1B P3B C7B 78.5(4)
O4B Ir1B P3B C7B -77.3(4)
P1B Ir1B P3B C7B -107.9(8)
Ir2B Ir1B P3B C7B 30.3(3)
C1B Ir1B P3B C61B 62.4(5)
C4B Ir1B P3B C61B -45.3(4)
O4B Ir1B P3B C61B 158.9(4)
P1B Ir1B P3B C61B 128.3(8)
Ir2B Ir1B P3B C61B -93.5(3)
C3B Ir2B P4B C7B -176.5(5)
C2B Ir2B P4B C7B 84.7(4)
C4B Ir2B P4B C7B -69.9(4)
P2B Ir2B P4B C7B 116.6(12)
Ir1B Ir2B P4B C7B -22.9(4)
C3B Ir2B P4B C71B -50.3(5)
C2B Ir2B P4B C71B -149.1(4)
C4B Ir2B P4B C71B 56.4(4)
P2B Ir2B P4B C71B -117.2(12)
Ir1B Ir2B P4B C71B 103.3(4)
C3B Ir2B P4B C81B 65.7(4)
C2B Ir2B P4B C81B -33.1(4)
C4B Ir2B P4B C81B 172.4(4)
P2B Ir2B P4B C81B -1.2(13)
Ir1B Ir2B P4B C81B -140.7(3)
O5B S1B O4B Ir1B 61.0(5)
O6B S1B O4B Ir1B -73.8(5)
C5B S1B O4B Ir1B 172.4(4)
C1B Ir1B O4B S1B -174.3(5)
C4B Ir1B O4B S1B 11.6(9)
P3B Ir1B O4B S1B 97.5(4)
P1B Ir1B O4B S1B -85.9(4)
Ir2B Ir1B O4B S1B 6.5(4)
C4B Ir1B C1B O1B -19(8)
O4B Ir1B C1B O1B 164(8)
P3B Ir1B C1B O1B -110(8)
P1B Ir1B C1B O1B 76(8)
Ir2B Ir1B C1B O1B -18(9)
C3B Ir2B C2B O2B 23(13)
C4B Ir2B C2B O2B -153(12)
P2B Ir2B C2B O2B -65(12)
P4B Ir2B C2B O2B 113(12)
Ir1B Ir2B C2B O2B -156(12)
C2B Ir2B C3B O3B 115(13)
C4B Ir2B C3B O3B -67(13)
P2B Ir2B C3B O3B -156(13)
P4B Ir2B C3B O3B 27(13)
Ir1B Ir2B C3B O3B -67(13)
C1B Ir1B C4B Ir2B 179.6(3)
O4B Ir1B C4B Ir2B -6.6(8)
P3B Ir1B C4B Ir2B -91.5(2)
P1B Ir1B C4B Ir2B 89.3(2)
C3B Ir2B C4B Ir1B 180.0(3)
C2B Ir2B C4B Ir1B -3.9(9)
P2B Ir2B C4B Ir1B -91.7(2)
P4B Ir2B C4B Ir1B 88.8(2)
O5B S1B C5B F6B 63.4(9)
O6B S1B C5B F6B -175.6(8)
O4B S1B C5B F6B -55.8(9)
O5B S1B C5B F4B -60.5(9)
O6B S1B C5B F4B 60.5(9)
O4B S1B C5B F4B -179.8(7)
O5B S1B C5B F5B -176.1(7)
O6B S1B C5B F5B -55.1(9)
O4B S1B C5B F5B 64.6(8)
C41B P2B C6B P1B -173.3(4)
C31B P2B C6B P1B 76.7(5)
Ir2B P2B C6B P1B -53.4(5)
C11B P1B C6B P2B 169.6(4)
C21B P1B C6B P2B -84.2(5)
Ir1B P1B C6B P2B 47.0(5)
C51B P3B C7B P4B -174.6(5)
C61B P3B C7B P4B 78.0(5)
Ir1B P3B C7B P4B -52.8(5)
C71B P4B C7B P3B -82.7(6)
C81B P4B C7B P3B 169.5(5)
Ir2B P4B C7B P3B 49.4(6)
C6B P1B C11B C12B -6.2(9)
C21B P1B C11B C12B -116.6(9)
Ir1B P1B C11B C12B 115.2(8)
C6B P1B C11B C16B 168.5(8)
C21B P1B C11B C16B 58.1(9)
Ir1B P1B C11B C16B -70.1(9)
C16B C11B C12B C13B 3.7(16)
P1B C11B C12B C13B 178.4(9)
C11B C12B C13B C14B -0.6(18)
C12B C13B C14B C15B -2(2)
C13B C14B C15B C16B 1(2)
C12B C11B C16B C15B -4.3(18)
P1B C11B C16B C15B -179.3(10)
C14B C15B C16B C11B 2(2)
C6B P1B C21B C26B 121.0(8)
C11B P1B C21B C26B -131.2(8)
Ir1B P1B C21B C26B -6.3(9)
C6B P1B C21B C22B -57.4(8)
C11B P1B C21B C22B 50.4(8)
Ir1B P1B C21B C22B 175.3(6)
C26B C21B C22B C23B 0.2(14)
P1B C21B C22B C23B 178.7(8)
C21B C22B C23B C24B 1.2(17)
C22B C23B C24B C25B -2.1(19)
C23B C24B C25B C26B 1.7(19)
C22B C21B C26B C25B -0.7(14)
P1B C21B C26B C25B -179.1(8)
C24B C25B C26B C21B -0.2(16)
C6B P2B C31B C36B -148.6(7)
C41B P2B C31B C36B 101.3(8)
Ir2B P2B C31B C36B -22.2(9)
C6B P2B C31B C32B 35.9(8)
C41B P2B C31B C32B -74.1(8)
Ir2B P2B C31B C32B 162.4(6)
C36B C31B C32B C33B 1.3(15)
P2B C31B C32B C33B 176.8(8)
C31B C32B C33B C34B -1.8(17)
C32B C33B C34B C35B 0.6(19)
C33B C34B C35B C36B 1.1(18)
C32B C31B C36B C35B 0.5(14)
P2B C31B C36B C35B -174.9(7)
C34B C35B C36B C31B -1.6(15)
C6B P2B C41B C46B 32.5(8)
C31B P2B C41B C46B 144.2(8)
Ir2B P2B C41B C46B -87.9(8)
C6B P2B C41B C42B -153.1(7)
C31B P2B C41B C42B -41.3(8)
Ir2B P2B C41B C42B 86.6(7)
C46B C41B C42B C43B -0.6(14)
P2B C41B C42B C43B -175.2(8)
C41B C42B C43B C44B -1.8(18)
C42B C43B C44B C45B 3(2)
C43B C44B C45B C46B -2.3(19)
C42B C41B C46B C45B 1.4(14)
P2B C41B C46B C45B 176.0(8)
C44B C45B C46B C41B -0.1(16)
C7B P3B C51B C52B 33.0(9)
C61B P3B C51B C52B 143.7(9)
Ir1B P3B C51B C52B -87.5(9)
C7B P3B C51B C56B -154.9(8)
C61B P3B C51B C56B -44.2(9)
Ir1B P3B C51B C56B 84.7(8)
C56B C51B C52B C53B 2.7(15)
P3B C51B C52B C53B 174.8(8)
C51B C52B C53B C54B -3.2(17)
C52B C53B C54B C55B 2.9(18)
C53B C54B C55B C56B -2.2(19)
C54B C55B C56B C51B 1.8(18)
C52B C51B C56B C55B -2.0(16)
P3B C51B C56B C55B -174.7(9)
C51B P3B C61B C62B 105.8(8)
C7B P3B C61B C62B -144.9(7)
Ir1B P3B C61B C62B -19.0(9)
C51B P3B C61B C66B -71.0(8)
C7B P3B C61B C66B 38.3(8)
Ir1B P3B C61B C66B 164.2(6)
C66B C61B C62B C63B 1.6(14)
P3B C61B C62B C63B -175.2(8)
C61B C62B C63B C64B -0.2(16)
C62B C63B C64B C65B -1.4(18)
C63B C64B C65B C66B 1.7(19)
C62B C61B C66B C65B -1.3(15)
P3B C61B C66B C65B 175.6(8)
C64B C65B C66B C61B -0.3(17)
C7B P4B C71B C72B 125.0(8)
C81B P4B C71B C72B -124.0(8)
Ir2B P4B C71B C72B -3.5(10)
C7B P4B C71B C76B -57.9(9)
C81B P4B C71B C76B 53.0(9)
Ir2B P4B C71B C76B 173.6(7)
C76B C71B C72B C73B 0.2(15)
P4B C71B C72B C73B 177.1(8)
C71B C72B C73B C74B 1.3(19)
C72B C73B C74B C75B -2(2)
C73B C74B C75B C76B 2(3)
C74B C75B C76B C71B 0(2)
C72B C71B C76B C75B -0.7(18)
P4B C71B C76B C75B -177.8(10)
C7B P4B C81B C86B -24.7(9)
C71B P4B C81B C86B -136.7(9)
Ir2B P4B C81B C86B 96.9(8)
C7B P4B C81B C82B 162.5(8)
C71B P4B C81B C82B 50.5(8)
Ir2B P4B C81B C82B -75.9(8)
C86B C81B C82B C83B 0.7(15)
P4B C81B C82B C83B 173.9(8)
C81B C82B C83B C84B 0.6(17)
C82B C83B C84B C85B -2.0(19)
C83B C84B C85B C86B 2.0(19)
C82B C81B C86B C85B -0.7(15)
P4B C81B C86B C85B -173.6(8)
C84B C85B C86B C81B -0.7(17)
O22 S2 C20 F21 -60.7(12)
O21 S2 C20 F21 178.4(10)
O23 S2 C20 F21 59.3(12)
O22 S2 C20 F22 179.9(9)
O21 S2 C20 F22 59.1(11)
O23 S2 C20 F22 -60.0(10)
O22 S2 C20 F23 59.0(9)
O21 S2 C20 F23 -61.9(9)
O23 S2 C20 F23 179.0(8)
O31 S3 C30 F31 -172.8(19)
O32 S3 C30 F31 -50(2)
O33 S3 C30 F31 65(2)
O31 S3 C30 F32 58.8(18)
O32 S3 C30 F32 -178.4(15)
O33 S3 C30 F32 -63.8(17)
O31 S3 C30 F33 -58.7(16)
O32 S3 C30 F33 64.2(15)
O33 S3 C30 F33 178.8(14)

loop_
_platon_squeeze_void_nr
_platon_squeeze_void_average_x
_platon_squeeze_void_average_y
_platon_squeeze_void_average_z
_platon_squeeze_void_volume
_platon_squeeze_void_count_electrons
1 0.000 0.492 0.009 2398.6 488.6
2 0.178 0.629 0.028 11.7 -0.4
3 0.178 0.871 0.528 11.6 -0.2
4 0.500 0.666 0.335 2398.4 492.3
5 0.322 0.129 0.028 11.5 -0.3
6 0.322 0.371 0.528 11.3 -0.2
7 0.678 0.629 0.472 11.6 -0.1
8 0.678 0.871 0.972 11.5 0.0
9 0.822 0.129 0.472 11.4 0.1
10 0.822 0.371 0.972 11.3 0.6
